data_1505939
loop_
_publ_author_name
'Nair, Vijay'
'Biju, A. T.'
'Mohanan, Kishor'
'Suresh, Eringathodi'

_publ_section_title
;
 Novel synthesis of highly functionalized pyrazolines and pyrazoles by
 triphenylphosphine-mediated reaction of dialkyl azodicarboxylate with
 allenic esters.
;
_journal_issue 11
_journal_name_full 'Organic letters'
_journal_page_first 2213
_journal_page_last 2216
_journal_paper_doi 10.1021/ol0604623
_journal_volume 8
_journal_year 2006
_chemical_formula_sum 'C19 H23 N3 O7'
_chemical_formula_weight 405.40
_chemical_name_systematic
; 
 ? 
;
_space_group_IT_number 14
_symmetry_cell_setting monoclinic
_symmetry_space_group_name_Hall '-P 2ybc'
_symmetry_space_group_name_H-M 'P 1 21/c 1'
_atom_sites_solution_hydrogens geom
_atom_sites_solution_primary direct
_atom_sites_solution_secondary difmap
_audit_creation_method SHELXL-97
_cell_angle_alpha 90.00
_cell_angle_beta 93.760(5)
_cell_angle_gamma 90.00
_cell_formula_units_Z 4
_cell_length_a 9.202(2)
_cell_length_b 8.4447(19)
_cell_length_c 27.273(6)
_cell_measurement_temperature 295(2)
_cell_volume 2114.8(8)
_computing_cell_refinement 'BRUKER SMART'
_computing_data_collection 'BRUKER SMART'
_computing_data_reduction 'BRUKER SAINT'
_computing_molecular_graphics ORTEP
_computing_structure_refinement 'SHELXL-97 (Sheldrick, 1997)'
_computing_structure_solution 'SHELXS-97 (Sheldrick, 1990)'
_diffrn_ambient_temperature 295(2)
_diffrn_measured_fraction_theta_full 0.920
_diffrn_measured_fraction_theta_max 0.920
_diffrn_measurement_device_type 'BRUKER SMART APEX CCD DIFFARCTOMETER'
_diffrn_measurement_method 'OMEGA-PHI SCAN'
_diffrn_radiation_monochromator graphite
_diffrn_radiation_source 'fine-focus sealed tube'
_diffrn_radiation_type MoK\a
_diffrn_radiation_wavelength 0.71073
_diffrn_reflns_av_R_equivalents 0.0463
_diffrn_reflns_av_sigmaI/netI 0.0559
_diffrn_reflns_limit_h_max 9
_diffrn_reflns_limit_h_min -9
_diffrn_reflns_limit_k_max 9
_diffrn_reflns_limit_k_min -9
_diffrn_reflns_limit_l_max 22
_diffrn_reflns_limit_l_min -29
_diffrn_reflns_number 8082
_diffrn_reflns_theta_full 22.50
_diffrn_reflns_theta_max 22.50
_diffrn_reflns_theta_min 2.53
_exptl_absorpt_coefficient_mu 0.098
_exptl_crystal_colour COLOURLESS
_exptl_crystal_density_diffrn 1.273
_exptl_crystal_density_method 'not measured'
_exptl_crystal_description BLOCK
_exptl_crystal_F_000 856
_exptl_crystal_size_max O.30
_exptl_crystal_size_mid 0.26
_exptl_crystal_size_min 0.19
_refine_diff_density_max 0.267
_refine_diff_density_min -0.178
_refine_diff_density_rms 0.041
_refine_ls_extinction_method none
_refine_ls_goodness_of_fit_ref 0.999
_refine_ls_hydrogen_treatment mixed
_refine_ls_matrix_type full
_refine_ls_number_parameters 265
_refine_ls_number_reflns 2754
_refine_ls_number_restraints 0
_refine_ls_restrained_S_all 0.999
_refine_ls_R_factor_all 0.1126
_refine_ls_R_factor_gt 0.0685
_refine_ls_shift/su_max 0.000
_refine_ls_shift/su_mean 0.000
_refine_ls_structure_factor_coef Fsqd
_refine_ls_weighting_details 'w=1/[\s^2^(Fo^2^)+(0.1177P)^2^+0.2126P] where P=(Fo^2^+2Fc^2^)/3'
_refine_ls_weighting_scheme calc
_refine_ls_wR_factor_gt 0.1830
_refine_ls_wR_factor_ref 0.2126
_reflns_number_gt 1667
_reflns_number_total 2754
_reflns_threshold_expression >2sigma(I)
_cod_data_source_file ol0604623si20060222_045348.cif
_cod_data_source_block vijay8of
_cod_depositor_comments
;
The following automatic conversions were performed:

'_symmetry_cell_setting' value 'Monoclinic' changed to 'monoclinic'
according to /home/saulius/struct/CIF-dictionaries/cif_core.dic
dictionary named 'cif_core.dic' version 2.4.1 from 2010-06-29.

Automatic conversion script
Id: cif_fix_values 1715 2011-07-08 13:25:40Z adriana 

The following automatic conversions were performed:

'_refine_ls_weighting_scheme' value 'calc
w=1/[\s^2^(Fo^2^)+(0.1177P)^2^+0.2126P] where P=(Fo^2^+2Fc^2^)/3' was
changed to 'calc'. New tag '_refine_ls_weighting_details' was
created. The value of the new tag was set to
'w=1/[\s^2^(Fo^2^)+(0.1177P)^2^+0.2126P] where P=(Fo^2^+2Fc^2^)/3'.

Automatic conversion script
Id: cif_fix_values 3143 2015-03-26 13:38:13Z robertas 
;
_cod_original_cell_volume 2114.9(8)
_cod_original_sg_symbol_H-M P21/c
_cod_database_code 1505939

loop_
_symmetry_equiv_pos_as_xyz
'x, y, z'
'-x, y+1/2, -z+1/2'
'-x, -y, -z'
'x, -y-1/2, z-1/2'

loop_
_atom_site_label
_atom_site_type_symbol
_atom_site_fract_x
_atom_site_fract_y
_atom_site_fract_z
_atom_site_U_iso_or_equiv
_atom_site_adp_type
_atom_site_occupancy
_atom_site_calc_flag
_atom_site_refinement_flags
O5 O 0.0511(3) 0.3462(3) 0.14928(10) 0.0813(9) Uani 1 d .
O3 O -0.1320(4) 0.0525(4) 0.04791(12) 0.0963(11) Uani 1 d .
N2 N 0.1990(4) 0.1394(4) 0.17615(12) 0.0770(11) Uani 1 d .
N3 N 0.2420(4) -0.0045(4) 0.15436(13) 0.0768(11) Uani 1 d .
C6 C 0.2845(5) 0.2800(5) 0.05306(15) 0.0653(11) Uani 1 d .
C9 C 0.1151(5) 0.2061(5) 0.14377(15) 0.0653(11) Uani 1 d .
O6 O 0.3451(4) -0.2469(5) 0.16601(15) 0.1113(13) Uani 1 d .
C7 C 0.1294(5) 0.2215(5) 0.05109(14) 0.0711(12) Uani 1 d .
H7A H 0.1117 0.1582 0.0216 0.085 Uiso 1 calc R
H7B H 0.0649 0.3124 0.0482 0.085 Uiso 1 calc R
C4 C 0.5294(6) 0.2619(5) 0.02882(18) 0.0850(14) Uani 1 d .
H4 H 0.5992 0.2098 0.0116 0.102 Uiso 1 calc R
C8 C 0.0888(4) 0.1222(4) 0.09558(14) 0.0614(11) Uani 1 d .
C5 C 0.3896(6) 0.2056(5) 0.02811(17) 0.0797(13) Uani 1 d .
H5 H 0.3653 0.1146 0.0102 0.096 Uiso 1 calc R
C10 C 0.1838(5) -0.0222(5) 0.10584(15) 0.0681(12) Uani 1 d .
O4 O -0.1230(4) 0.0263(4) 0.12886(14) 0.0967(11) Uani 1 d .
N1 N 0.7134(6) 0.4594(6) 0.0547(2) 0.0999(14) Uani 1 d .
C3 C 0.5646(5) 0.3952(5) 0.05507(17) 0.0731(12) Uani 1 d .
C11 C -0.0691(5) 0.0660(5) 0.08707(19) 0.0721(12) Uani 1 d .
C2 C 0.4626(6) 0.4738(5) 0.08035(17) 0.0827(14) Uani 1 d .
H2 H 0.4879 0.5647 0.0982 0.099 Uiso 1 calc R
O7 O 0.3429(5) -0.0706(4) 0.22728(13) 0.1229(14) Uani 1 d .
C1 C 0.3240(5) 0.4172(5) 0.07906(17) 0.0780(13) Uani 1 d .
H1 H 0.2544 0.4711 0.0958 0.094 Uiso 1 calc R
O2 O 0.7949(5) 0.4054(5) 0.0257(2) 0.1343(16) Uani 1 d .
C16 C 0.3136(6) -0.1188(7) 0.1820(2) 0.0894(15) Uani 1 d .
C14 C 0.0855(7) 0.4253(6) 0.1956(2) 0.1104(18) Uani 1 d .
H14A H 0.0589 0.3584 0.2225 0.132 Uiso 1 calc R
H14B H 0.1893 0.4460 0.1996 0.132 Uiso 1 calc R
O1 O 0.7478(5) 0.5661(7) 0.0829(2) 0.160(2) Uani 1 d .
C12 C -0.2680(7) -0.0467(9) 0.1247(2) 0.125(2) Uani 1 d .
H12A H -0.3416 0.0331 0.1168 0.150 Uiso 1 calc R
H12B H -0.2729 -0.1254 0.0987 0.150 Uiso 1 calc R
C17 C 0.4211(10) -0.1881(10) 0.2596(3) 0.184(4) Uani 1 d .
H17A H 0.3695 -0.2882 0.2573 0.221 Uiso 1 calc R
H17B H 0.5177 -0.2049 0.2483 0.221 Uiso 1 calc R
C15 C 0.0059(8) 0.5725(8) 0.1961(3) 0.158(3) Uani 1 d .
H15A H 0.0331 0.6384 0.1696 0.237 Uiso 1 calc R
H15B H 0.0282 0.6259 0.2268 0.237 Uiso 1 calc R
H15C H -0.0967 0.5511 0.1924 0.237 Uiso 1 calc R
C18 C 0.4323(11) -0.1433(11) 0.3043(3) 0.208(5) Uani 1 d .
H18A H 0.4780 -0.0411 0.3064 0.312 Uiso 1 calc R
H18B H 0.4903 -0.2181 0.3235 0.312 Uiso 1 calc R
H18C H 0.3372 -0.1368 0.3166 0.312 Uiso 1 calc R
C13 C -0.2925(9) -0.1175(11) 0.1693(3) 0.184(3) Uani 1 d .
H13A H -0.2181 -0.1949 0.1771 0.276 Uiso 1 calc R
H13B H -0.3860 -0.1683 0.1670 0.276 Uiso 1 calc R
H13C H -0.2903 -0.0384 0.1946 0.276 Uiso 1 calc R
C19 C 0.2035(5) -0.1390(5) 0.07515(18) 0.0914(15) Uani 1 d .
H19A H 0.2627 -0.2241 0.0849 0.110 Uiso 1 calc R
H19B H 0.1583 -0.1366 0.0436 0.110 Uiso 1 calc R

loop_
_atom_site_aniso_label
_atom_site_aniso_U_11
_atom_site_aniso_U_22
_atom_site_aniso_U_33
_atom_site_aniso_U_23
_atom_site_aniso_U_13
_atom_site_aniso_U_12
O5 0.088(2) 0.0734(18) 0.080(2) -0.0117(16) -0.0065(16) 0.0098(17)
O3 0.086(2) 0.117(3) 0.082(2) -0.0027(19) -0.0233(19) -0.0102(19)
N2 0.087(3) 0.075(2) 0.066(2) 0.000(2) -0.017(2) 0.001(2)
N3 0.089(3) 0.068(2) 0.071(2) 0.0047(19) -0.016(2) 0.014(2)
C6 0.073(3) 0.059(2) 0.062(3) 0.010(2) -0.008(2) 0.009(2)
C9 0.067(3) 0.059(2) 0.069(3) 0.002(2) -0.004(2) 0.005(2)
O6 0.118(3) 0.089(2) 0.124(3) 0.020(2) -0.012(2) 0.029(2)
C7 0.071(3) 0.077(3) 0.063(3) 0.001(2) -0.013(2) 0.007(2)
C4 0.084(4) 0.075(3) 0.097(4) 0.001(3) 0.016(3) 0.017(3)
C8 0.062(3) 0.063(2) 0.057(2) -0.003(2) -0.0103(19) 0.004(2)
C5 0.083(4) 0.064(3) 0.092(3) -0.008(2) 0.004(3) 0.005(3)
C10 0.074(3) 0.065(3) 0.063(3) -0.002(2) -0.009(2) 0.002(2)
O4 0.080(2) 0.126(3) 0.084(2) -0.003(2) -0.0004(18) -0.027(2)
N1 0.086(4) 0.087(3) 0.123(4) 0.016(3) -0.013(3) 0.000(3)
C3 0.066(3) 0.071(3) 0.081(3) 0.020(3) -0.008(2) 0.003(3)
C11 0.076(3) 0.070(3) 0.068(3) -0.005(2) -0.012(3) 0.004(2)
C2 0.089(4) 0.070(3) 0.088(4) -0.002(2) 0.000(3) -0.003(3)
O7 0.151(4) 0.126(3) 0.085(3) 0.024(2) -0.037(2) 0.032(3)
C1 0.077(3) 0.063(3) 0.093(3) -0.005(2) 0.003(2) 0.007(3)
O2 0.085(3) 0.122(3) 0.198(5) 0.007(3) 0.026(3) 0.010(2)
C16 0.091(4) 0.097(4) 0.077(4) 0.022(3) -0.017(3) 0.008(3)
C14 0.134(5) 0.097(4) 0.099(4) -0.034(3) -0.002(3) 0.012(4)
O1 0.113(4) 0.182(4) 0.185(5) -0.046(4) 0.000(3) -0.046(3)
C12 0.100(5) 0.165(6) 0.108(5) 0.015(4) -0.006(4) -0.039(4)
C17 0.243(10) 0.191(7) 0.111(6) 0.035(5) -0.046(6) 0.082(7)
C15 0.148(6) 0.124(5) 0.201(8) -0.066(5) 0.004(5) 0.019(5)
C18 0.290(12) 0.206(8) 0.115(6) -0.003(6) -0.081(7) 0.077(8)
C13 0.135(6) 0.221(9) 0.194(9) 0.037(7) 0.002(6) -0.045(6)
C19 0.110(4) 0.077(3) 0.086(3) -0.010(3) -0.011(3) 0.017(3)

loop_
_atom_type_symbol
_atom_type_description
_atom_type_scat_dispersion_real
_atom_type_scat_dispersion_imag
_atom_type_scat_source
C C 0.0033 0.0016 'International Tables Vol C Tables 4.2.6.8 and 6.1.1.4'
H H 0.0000 0.0000 'International Tables Vol C Tables 4.2.6.8 and 6.1.1.4'
N N 0.0061 0.0033 'International Tables Vol C Tables 4.2.6.8 and 6.1.1.4'
O O 0.0106 0.0060 'International Tables Vol C Tables 4.2.6.8 and 6.1.1.4'

loop_
_geom_angle_atom_site_label_1
_geom_angle_atom_site_label_2
_geom_angle_atom_site_label_3
_geom_angle
C9 O5 C14 115.8(3)
C9 N2 N3 105.2(3)
C16 N3 C10 125.9(4)
C16 N3 N2 120.7(4)
C10 N3 N2 112.7(3)
C5 C6 C1 117.7(4)
C5 C6 C7 122.0(4)
C1 C6 C7 120.3(4)
N2 C9 O5 124.7(4)
N2 C9 C8 117.2(3)
O5 C9 C8 118.1(3)
C6 C7 C8 115.3(3)
C6 C7 H7A 108.4
C8 C7 H7A 108.4
C6 C7 H7B 108.4
C8 C7 H7B 108.4
H7A C7 H7B 107.5
C3 C4 C5 119.0(5)
C3 C4 H4 120.5
C5 C4 H4 120.5
C9 C8 C10 99.2(3)
C9 C8 C11 112.1(4)
C10 C8 C11 108.0(3)
C9 C8 C7 113.5(3)
C10 C8 C7 114.6(3)
C11 C8 C7 109.0(3)
C4 C5 C6 121.8(4)
C4 C5 H5 119.1
C6 C5 H5 119.1
C19 C10 N3 128.4(4)
C19 C10 C8 126.1(4)
N3 C10 C8 105.6(3)
C11 O4 C12 115.6(4)
O2 N1 O1 123.0(6)
O2 N1 C3 118.8(5)
O1 N1 C3 118.2(6)
C4 C3 C2 121.2(5)
C4 C3 N1 119.3(5)
C2 C3 N1 119.5(5)
O3 C11 O4 124.5(4)
O3 C11 C8 124.6(5)
O4 C11 C8 110.8(4)
C1 C2 C3 119.2(4)
C1 C2 H2 120.4
C3 C2 H2 120.4
C16 O7 C17 114.5(5)
C2 C1 C6 121.2(5)
C2 C1 H1 119.4
C6 C1 H1 119.4
O6 C16 O7 125.4(5)
O6 C16 N3 123.4(5)
O7 C16 N3 111.3(5)
C15 C14 O5 109.0(5)
C15 C14 H14A 109.9
O5 C14 H14A 109.9
C15 C14 H14B 109.9
O5 C14 H14B 109.9
H14A C14 H14B 108.3
C13 C12 O4 108.2(5)
C13 C12 H12A 110.1
O4 C12 H12A 110.1
C13 C12 H12B 110.1
O4 C12 H12B 110.1
H12A C12 H12B 108.4
C18 C17 O7 112.1(7)
C18 C17 H17A 109.2
O7 C17 H17A 109.2
C18 C17 H17B 109.2
O7 C17 H17B 109.2
H17A C17 H17B 107.9
C14 C15 H15A 109.5
C14 C15 H15B 109.5
H15A C15 H15B 109.5
C14 C15 H15C 109.5
H15A C15 H15C 109.5
H15B C15 H15C 109.5
C17 C18 H18A 109.5
C17 C18 H18B 109.5
H18A C18 H18B 109.5
C17 C18 H18C 109.5
H18A C18 H18C 109.5
H18B C18 H18C 109.5
C12 C13 H13A 109.5
C12 C13 H13B 109.5
H13A C13 H13B 109.5
C12 C13 H13C 109.5
H13A C13 H13C 109.5
H13B C13 H13C 109.5
C10 C19 H19A 120.0
C10 C19 H19B 120.0
H19A C19 H19B 120.0

loop_
_geom_bond_atom_site_label_1
_geom_bond_atom_site_label_2
_geom_bond_distance
O5 C9 1.335(5)
O5 C14 1.445(5)
O3 C11 1.187(5)
N2 C9 1.266(5)
N2 N3 1.420(4)
N3 C16 1.367(6)
N3 C10 1.403(5)
C6 C5 1.370(6)
C6 C1 1.395(6)
C6 C7 1.508(6)
C9 C8 1.499(5)
O6 C16 1.209(6)
C7 C8 1.541(5)
C7 H7A 0.9700
C7 H7B 0.9700
C4 C3 1.362(6)
C4 C5 1.370(6)
C4 H4 0.9300
C8 C10 1.515(5)
C8 C11 1.532(6)
C5 H5 0.9300
C10 C19 1.314(6)
O4 C11 1.316(5)
O4 C12 1.468(6)
N1 O2 1.213(5)
N1 O1 1.213(5)
N1 C3 1.473(7)
C3 C2 1.371(6)
C2 C1 1.360(6)
C2 H2 0.9300
O7 C16 1.310(6)
O7 C17 1.482(7)
C1 H1 0.9300
C14 C15 1.444(7)
C14 H14A 0.9700
C14 H14B 0.9700
C12 C13 1.387(8)
C12 H12A 0.9700
C12 H12B 0.9700
C17 C18 1.273(9)
C17 H17A 0.9700
C17 H17B 0.9700
C15 H15A 0.9600
C15 H15B 0.9600
C15 H15C 0.9600
C18 H18A 0.9600
C18 H18B 0.9600
C18 H18C 0.9600
C13 H13A 0.9600
C13 H13B 0.9600
C13 H13C 0.9600
C19 H19A 0.9300
C19 H19B 0.9300

loop_
_cod_related_entry_id
_cod_related_entry_database
_cod_related_entry_code
1 ChemSpider 9677135
